data_1100853
loop_
_publ_author_name
'Ghosh, Sundargopal'
'Fehlner, Thomas P.'
'Beatty, Alicia M.'
'Noll, Bruce C.'

_publ_section_title
;
 Insertion of B-X (X = Cl, SMe~2~) Moieties into Ruthenaborane Frameworks:
 Synthesis and Characterization of (\h^5^-C~5~Me~5~Ru)~2~(\m-H)B~4~H~m~Cl~n~,
 (m, n = 4, 3; 5, 2; 7, 2),
 closo-1-(SMe~2~)-2,3-(\h^5^-C~5~Me~5~Ru)~2~(\m~3~-H)B~5~HCl~3~, and
 closo-2,3-(\h^5^-C~5~Me~5~Ru)~2~B~6~H~3~Cl~3~
;
_journal_coden_ASTM ORGND7
_journal_issue 10
_journal_name_full Organometallics
_journal_page_first 2473
_journal_page_last 2480
_journal_paper_doi 10.1021/om050083y
_journal_volume 24
_journal_year 2005
_chemical_formula_sum 'C21 H42 B6 Cl4 Ru2'
_chemical_formula_weight 703.35
_space_group_IT_number 14
_symmetry_cell_setting monoclinic
_symmetry_space_group_name_Hall '-P 2ybc'
_symmetry_space_group_name_H-M 'P 1 21/c 1'
_atom_sites_solution_hydrogens 'geom, except difmap for M-H and B-H'
_atom_sites_solution_primary direct
_atom_sites_solution_secondary difmap
_cell_angle_alpha 90.00
_cell_angle_beta 94.3710(10)
_cell_angle_gamma 90.00
_cell_formula_units_Z 4
_cell_length_a 14.5799(9)
_cell_length_b 11.3893(7)
_cell_length_c 17.7889(11)
_cell_measurement_reflns_used 5492
_cell_measurement_temperature 100(2)
_cell_measurement_theta_max 25.35
_cell_measurement_theta_min 2.27
_cell_volume 2945.3(3)
_diffrn_ambient_temperature 100(2)
_diffrn_detector_area_resol_mean ?
_diffrn_measurement_device_type 'CCD area detector'
_diffrn_measurement_method 'phi and omega scans'
_diffrn_radiation_monochromator graphite
_diffrn_radiation_source 'fine-focus sealed tube'
_diffrn_radiation_type MoK\a
_diffrn_radiation_wavelength 0.71073
_diffrn_reflns_av_R_equivalents 0.0419
_diffrn_reflns_av_sigmaI/netI 0.0336
_diffrn_reflns_limit_h_max 17
_diffrn_reflns_limit_h_min -17
_diffrn_reflns_limit_k_max 13
_diffrn_reflns_limit_k_min -13
_diffrn_reflns_limit_l_max 21
_diffrn_reflns_limit_l_min -21
_diffrn_reflns_number 24378
_diffrn_reflns_theta_max 25.37
_diffrn_reflns_theta_min 2.13
_diffrn_standards_decay_% ?
_diffrn_standards_interval_count ?
_diffrn_standards_interval_time ?
_diffrn_standards_number ?
_exptl_absorpt_coefficient_mu 1.399
_exptl_absorpt_correction_T_max 1.0000
_exptl_absorpt_correction_T_min 0.8166
_exptl_absorpt_correction_type none
_exptl_absorpt_process_details SADABS
_exptl_crystal_colour orange
_exptl_crystal_density_diffrn 1.586
_exptl_crystal_density_meas ?
_exptl_crystal_density_method 'not measured'
_exptl_crystal_description rod
_exptl_crystal_F_000 1416
_exptl_crystal_size_max 0.4
_exptl_crystal_size_mid 0.25
_exptl_crystal_size_min 0.15
_refine_ls_extinction_coef ?
_refine_ls_extinction_method none
_refine_ls_goodness_of_fit_ref 1.027
_refine_ls_hydrogen_treatment riding
_refine_ls_matrix_type full
_refine_ls_number_parameters 298
_refine_ls_number_reflns 5399
_refine_ls_number_restraints 0
_refine_ls_restrained_S_all 1.027
_refine_ls_R_factor_all 0.0437
_refine_ls_R_factor_gt 0.0323
_refine_ls_shift/su_max 0.001
_refine_ls_shift/su_mean 0.000
_refine_ls_structure_factor_coef Fsqd
_refine_ls_weighting_details 'calc w=1/[\s^2^(Fo^2^)+(0.0322P)^2^+7.3090P] where P=(Fo^2^+2Fc^2^)/3'
_refine_ls_weighting_scheme calc
_refine_ls_wR_factor_gt 0.0736
_refine_ls_wR_factor_ref 0.0786
_reflns_number_gt 4509
_reflns_number_total 5399
_reflns_threshold_expression >2sigma(I)
_cod_depositor_comments
;
The following automatic conversions were performed:
'_symmetry_cell_setting' value 'Monoclinic' changed to 'monoclinic'
according to '/home/saulius/struct/CIF-dictionaries/cif_core.dic'
dictionary named 'cif_core.dic' version 2.4.1 from 2010-06-29.

Automatic conversion script
Id: cif_fix_enum 1527 2010-12-29 10:47:43Z saulius 
;
_cod_original_sg_symbol_H-M P2(1)/c
_cod_database_code 1100853

loop_
_symmetry_equiv_pos_as_xyz
'x, y, z'
'-x, y+1/2, -z+1/2'
'-x, -y, -z'
'x, -y-1/2, z-1/2'

loop_
_atom_site_label
_atom_site_type_symbol
_atom_site_fract_x
_atom_site_fract_y
_atom_site_fract_z
_atom_site_U_iso_or_equiv
_atom_site_adp_type
_atom_site_occupancy
_atom_site_symmetry_multiplicity
_atom_site_calc_flag
_atom_site_refinement_flags
_atom_site_disorder_assembly
_atom_site_disorder_group
Ru1 Ru 0.66121(2) 0.63291(3) 0.030202(17) 0.01657(9) Uani 1 1 d . . .
Cl1 Cl 0.77241(6) 0.70341(8) -0.13582(5) 0.0222(2) Uani 1 1 d . . .
Cl1S Cl 0.97043(10) 0.39670(10) -0.41467(8) 0.0504(3) Uani 1 1 d . . .
C1 C 0.7598(3) 0.7787(3) 0.0643(2) 0.0203(8) Uani 1 1 d . . .
C1S C 0.9730(3) 0.2449(4) -0.3969(2) 0.0289(10) Uani 1 1 d . . .
H1SA H 1.0376 0.2174 -0.3930 0.035 Uiso 1 1 calc R . .
H1SB H 0.9398 0.2033 -0.4396 0.035 Uiso 1 1 calc R . .
B1 B 0.5862(3) 0.6446(4) -0.0824(3) 0.0223(9) Uani 1 1 d . . .
H2 H 0.5437 0.7621 -0.0995 0.027 Uiso 1 1 d R . .
H1 H 0.5633 0.6132 -0.0146 0.027 Uiso 1 1 d R . .
Ru2 Ru 0.70892(2) 0.40041(3) -0.131263(17) 0.01695(9) Uani 1 1 d . . .
Cl2 Cl 0.88274(6) 0.51792(8) -0.00193(5) 0.0219(2) Uani 1 1 d . . .
Cl2S Cl 0.92182(8) 0.21026(10) -0.31282(7) 0.0386(3) Uani 1 1 d . . .
B2 B 0.6068(3) 0.5437(4) -0.1528(3) 0.0233(10) Uani 1 1 d . . .
H4 H 0.5681 0.5668 -0.2226 0.028 Uiso 1 1 d R . .
H5 H 0.6015 0.4248 -0.1475 0.028 Uiso 1 1 d R . .
H3 H 0.5388 0.5615 -0.1156 0.028 Uiso 1 1 d R . .
C2 C 0.7507(3) 0.7039(3) 0.1278(2) 0.0203(8) Uani 1 1 d . . .
C3 C 0.6561(3) 0.7084(3) 0.1462(2) 0.0189(8) Uani 1 1 d . . .
B3 B 0.7001(3) 0.5924(4) -0.0902(2) 0.0190(9) Uani 1 1 d . . .
C4 C 0.6079(3) 0.7850(3) 0.0934(2) 0.0208(8) Uani 1 1 d . . .
B4 B 0.7562(3) 0.4980(4) -0.0219(2) 0.0186(9) Uani 1 1 d . . .
B5 B 0.7014(3) 0.4505(4) 0.0591(3) 0.0224(9) Uani 1 1 d . . .
H9 H 0.7370 0.4271 0.1275 0.027 Uiso 1 1 d R . .
H10 H 0.6317 0.5170 0.0692 0.027 Uiso 1 1 d R . .
C5 C 0.6721(3) 0.8276(3) 0.0424(2) 0.0208(8) Uani 1 1 d . . .
B6 B 0.7224(3) 0.3487(4) -0.0105(3) 0.0243(10) Uani 1 1 d . . .
H7 H 0.7545 0.2473 0.0209 0.029 Uiso 1 1 d R . .
H8 H 0.6633 0.3501 0.0348 0.029 Uiso 1 1 d R . .
H6 H 0.6639 0.3218 -0.0666 0.029 Uiso 1 1 d R . .
C6 C 0.8488(3) 0.8150(4) 0.0346(2) 0.0262(9) Uani 1 1 d . . .
H6A H 0.8737 0.8830 0.0631 0.031 Uiso 1 1 calc R . .
H6B H 0.8383 0.8359 -0.0188 0.031 Uiso 1 1 calc R . .
H6C H 0.8927 0.7499 0.0401 0.031 Uiso 1 1 calc R . .
C7 C 0.8282(3) 0.6468(4) 0.1743(2) 0.0251(9) Uani 1 1 d . . .
H7A H 0.8536 0.7023 0.2126 0.030 Uiso 1 1 calc R . .
H7B H 0.8763 0.6237 0.1417 0.030 Uiso 1 1 calc R . .
H7C H 0.8053 0.5771 0.1992 0.030 Uiso 1 1 calc R . .
C8 C 0.6175(3) 0.6486(4) 0.2116(2) 0.0243(9) Uani 1 1 d . . .
H8A H 0.6238 0.7002 0.2558 0.029 Uiso 1 1 calc R . .
H8B H 0.6510 0.5753 0.2228 0.029 Uiso 1 1 calc R . .
H8C H 0.5523 0.6311 0.1992 0.029 Uiso 1 1 calc R . .
C9 C 0.5101(3) 0.8259(4) 0.0948(2) 0.0266(9) Uani 1 1 d . . .
H9A H 0.5078 0.8947 0.1276 0.032 Uiso 1 1 calc R . .
H9B H 0.4727 0.7628 0.1140 0.032 Uiso 1 1 calc R . .
H9C H 0.4861 0.8468 0.0436 0.032 Uiso 1 1 calc R . .
C10 C 0.6524(3) 0.9195(4) -0.0174(2) 0.0287(9) Uani 1 1 d . . .
H10A H 0.6635 0.9976 0.0045 0.034 Uiso 1 1 calc R . .
H10B H 0.5880 0.9134 -0.0373 0.034 Uiso 1 1 calc R . .
H10C H 0.6927 0.9073 -0.0583 0.034 Uiso 1 1 calc R . .
C21 C 0.8345(3) 0.4048(3) -0.1977(2) 0.0211(8) Uani 1 1 d . . .
C22 C 0.7544(3) 0.4105(3) -0.2480(2) 0.0225(8) Uani 1 1 d . . .
C23 C 0.7032(3) 0.3035(3) -0.2406(2) 0.0220(8) Uani 1 1 d . . .
C24 C 0.7522(3) 0.2339(3) -0.1849(2) 0.0236(9) Uani 1 1 d . . .
C25 C 0.8330(3) 0.2965(3) -0.1575(2) 0.0213(8) Uani 1 1 d . . .
C26 C 0.9144(3) 0.4877(4) -0.1956(2) 0.0287(10) Uani 1 1 d . . .
H26A H 0.9571 0.4628 -0.2324 0.034 Uiso 1 1 calc R . .
H26B H 0.9461 0.4875 -0.1450 0.034 Uiso 1 1 calc R . .
H26C H 0.8921 0.5671 -0.2080 0.034 Uiso 1 1 calc R . .
C27 C 0.7349(3) 0.5020(4) -0.3076(2) 0.0346(11) Uani 1 1 d . . .
H27A H 0.7648 0.4800 -0.3531 0.042 Uiso 1 1 calc R . .
H27B H 0.7589 0.5780 -0.2891 0.042 Uiso 1 1 calc R . .
H27C H 0.6684 0.5080 -0.3196 0.042 Uiso 1 1 calc R . .
C28 C 0.6185(3) 0.2689(5) -0.2883(3) 0.0365(11) Uani 1 1 d . . .
H28A H 0.6361 0.2269 -0.3331 0.044 Uiso 1 1 calc R . .
H28B H 0.5835 0.3394 -0.3039 0.044 Uiso 1 1 calc R . .
H28C H 0.5804 0.2176 -0.2592 0.044 Uiso 1 1 calc R . .
C29 C 0.7294(3) 0.1114(4) -0.1616(3) 0.0339(11) Uani 1 1 d . . .
H29A H 0.7570 0.0549 -0.1948 0.041 Uiso 1 1 calc R . .
H29B H 0.6625 0.1010 -0.1652 0.041 Uiso 1 1 calc R . .
H29C H 0.7539 0.0981 -0.1094 0.041 Uiso 1 1 calc R . .
C30 C 0.9109(3) 0.2485(4) -0.1067(2) 0.0298(10) Uani 1 1 d . . .
H30A H 0.9542 0.2072 -0.1369 0.036 Uiso 1 1 calc R . .
H30B H 0.8867 0.1936 -0.0706 0.036 Uiso 1 1 calc R . .
H30C H 0.9428 0.3131 -0.0793 0.036 Uiso 1 1 calc R . .

loop_
_atom_site_aniso_label
_atom_site_aniso_U_11
_atom_site_aniso_U_22
_atom_site_aniso_U_33
_atom_site_aniso_U_23
_atom_site_aniso_U_13
_atom_site_aniso_U_12
Ru1 0.01601(15) 0.01522(15) 0.01896(16) -0.00081(12) 0.00437(12) -0.00144(11)
Cl1 0.0249(5) 0.0186(5) 0.0238(5) 0.0035(4) 0.0065(4) -0.0008(4)
Cl1S 0.0714(9) 0.0265(6) 0.0572(8) 0.0039(5) 0.0293(7) 0.0120(6)
C1 0.022(2) 0.0165(19) 0.023(2) -0.0050(16) 0.0059(16) -0.0037(15)
C1S 0.035(2) 0.026(2) 0.028(2) -0.0025(18) 0.0111(19) 0.0064(18)
B1 0.019(2) 0.024(2) 0.025(2) -0.0040(19) 0.0021(18) -0.0015(18)
Ru2 0.01734(16) 0.01584(16) 0.01814(16) -0.00080(12) 0.00440(12) -0.00140(11)
Cl2 0.0185(5) 0.0221(5) 0.0249(5) -0.0027(4) 0.0013(4) 0.0017(4)
Cl2S 0.0463(7) 0.0364(6) 0.0356(6) -0.0009(5) 0.0201(5) 0.0078(5)
B2 0.020(2) 0.026(2) 0.025(2) -0.0019(19) 0.0036(18) 0.0012(18)
C2 0.0204(19) 0.018(2) 0.023(2) -0.0070(16) 0.0028(16) -0.0011(15)
C3 0.0211(19) 0.0170(19) 0.019(2) -0.0058(15) 0.0035(15) -0.0019(15)
B3 0.022(2) 0.017(2) 0.019(2) 0.0010(17) 0.0065(17) 0.0000(17)
C4 0.023(2) 0.0141(18) 0.026(2) -0.0034(16) 0.0056(17) -0.0007(15)
B4 0.016(2) 0.018(2) 0.022(2) 0.0005(17) 0.0032(17) -0.0005(16)
B5 0.028(2) 0.014(2) 0.026(2) -0.0017(18) 0.0080(19) -0.0034(18)
C5 0.024(2) 0.0136(18) 0.026(2) -0.0032(16) 0.0072(16) -0.0035(15)
B6 0.033(3) 0.020(2) 0.021(2) 0.0005(18) 0.008(2) -0.0071(19)
C6 0.025(2) 0.023(2) 0.032(2) -0.0040(18) 0.0092(18) -0.0028(17)
C7 0.021(2) 0.029(2) 0.025(2) -0.0037(17) -0.0002(17) 0.0004(17)
C8 0.025(2) 0.029(2) 0.020(2) 0.0006(17) 0.0048(16) -0.0009(17)
C9 0.020(2) 0.023(2) 0.037(2) -0.0013(18) 0.0053(18) -0.0001(17)
C10 0.034(2) 0.020(2) 0.033(2) 0.0038(18) 0.0072(19) 0.0040(17)
C21 0.023(2) 0.022(2) 0.020(2) -0.0031(16) 0.0108(16) 0.0008(16)
C22 0.023(2) 0.025(2) 0.021(2) 0.0015(16) 0.0081(16) 0.0043(16)
C23 0.0176(19) 0.027(2) 0.022(2) -0.0067(17) 0.0054(16) 0.0035(16)
C24 0.028(2) 0.020(2) 0.025(2) -0.0053(16) 0.0130(17) -0.0024(16)
C25 0.021(2) 0.024(2) 0.019(2) -0.0031(16) 0.0077(16) 0.0028(16)
C26 0.026(2) 0.027(2) 0.035(2) -0.0048(18) 0.0141(19) -0.0045(17)
C27 0.042(3) 0.035(3) 0.028(2) 0.0101(19) 0.013(2) 0.012(2)
C28 0.025(2) 0.055(3) 0.030(2) -0.019(2) 0.0051(19) -0.001(2)
C29 0.043(3) 0.018(2) 0.043(3) -0.0049(19) 0.017(2) -0.0062(19)
C30 0.031(2) 0.032(2) 0.026(2) -0.0024(18) 0.0038(18) 0.0096(18)

loop_
_atom_type_symbol
_atom_type_description
_atom_type_scat_dispersion_real
_atom_type_scat_dispersion_imag
_atom_type_scat_source
C C 0.0033 0.0016 'International Tables Vol C Tables 4.2.6.8 and 6.1.1.4'
H H 0.0000 0.0000 'International Tables Vol C Tables 4.2.6.8 and 6.1.1.4'
B B 0.0013 0.0007 'International Tables Vol C Tables 4.2.6.8 and 6.1.1.4'
Cl Cl 0.1484 0.1585 'International Tables Vol C Tables 4.2.6.8 and 6.1.1.4'
Ru Ru -1.2594 0.8363 'International Tables Vol C Tables 4.2.6.8 and 6.1.1.4'
